data_1550528
loop_
_publ_author_name
'Li, Long'
'Zhu, Xin-Qi'
'Zhang, Ying-Qi'
'Bu, Hao-Zhen'
'Yuan, Peng'
'Chen, Jinyu'
'Su, Jingyi'
'Deng, Xianming'
'Ye, Long-Wu'

_publ_section_title
;
 Metal-Free Alkene Carbooxygenation Following Tandem Intramolecular
 Alkoxylation/Claisen Rearrangement: Stereocontrolled Access to Bridged
 [4.2.1] Lactones
;
_journal_name_full 'Chemical Science'
_journal_paper_doi 10.1039/C9SC00079H
_journal_year 2019
_chemical_formula_moiety 'C28 H25 N O4 S'
_chemical_formula_sum 'C28 H25 N O4 S'
_chemical_formula_weight 471.55
_chemical_name_systematic
;
 ?
;
_space_group_crystal_system monoclinic
_space_group_IT_number 14
_space_group_name_Hall '-P 2ybc'
_space_group_name_H-M_alt 'P 1 21/c 1'
_symmetry_space_group_name_Hall '-P 2ybc'
_symmetry_space_group_name_H-M 'P 1 21/c 1'
_atom_sites_solution_hydrogens geom
_audit_creation_date 2017-10-08
_audit_creation_method
;
Olex2 1.2
(compiled 2017.03.28 svn.r3405 for OlexSys, GUI svn.r5337)
;
_audit_update_record
;
2018-03-20 deposited with the CCDC.
2019-01-24 downloaded from the CCDC.
;
_cell_angle_alpha 90
_cell_angle_beta 108.549(2)
_cell_angle_gamma 90
_cell_formula_units_Z 4
_cell_length_a 12.3488(2)
_cell_length_b 9.82302(14)
_cell_length_c 19.2566(4)
_cell_measurement_reflns_used 6370
_cell_measurement_temperature 100.01(10)
_cell_measurement_theta_max 74.5740
_cell_measurement_theta_min 4.8410
_cell_volume 2214.53(7)
_computing_cell_refinement 'CrysAlisPro 1.171.38.41o (Rigaku OD, 2015)'
_computing_data_collection 'CrysAlisPro 1.171.38.41o (Rigaku OD, 2015)'
_computing_data_reduction 'CrysAlisPro 1.171.38.41o (Rigaku OD, 2015)'
_computing_molecular_graphics 'Olex2 (Dolomanov et al., 2009)'
_computing_publication_material 'Olex2 (Dolomanov et al., 2009)'
_computing_structure_refinement 'ShelXL (Sheldrick, 2015)'
_diffrn_ambient_environment N~2~
_diffrn_ambient_temperature 100.01(10)
_diffrn_detector 'CCD plate'
_diffrn_detector_area_resol_mean 10.4741
_diffrn_detector_type Atlas
_diffrn_measured_fraction_theta_full 0.936
_diffrn_measured_fraction_theta_max 0.958
_diffrn_measurement_details
;
List of Runs (angles in degrees, time in seconds):

  # Type    Start    End  Width  t~exp~   \w     \q     \k     \f   Frames
#--------------------------------------------------------------------------
  1  \w     29.00  79.00   1.00   10.00    --   94.84 -30.00   0.00   50
  2  \w     26.00  97.00   1.00   10.00    --   94.84 -45.00 -60.00   71
  3  \w     22.00  89.00   1.00   10.00    --   94.84 -30.00-180.00   67
  4  \w      9.00 177.00   1.00   10.00    --   94.84   0.00-150.00  168
  5  \w    -45.00  30.00   1.00    3.50    --  -40.75  37.00  90.00   75
  6  \w   -115.00 -15.00   1.00    3.50    --  -40.75 -37.00 150.00  100
  7  \w    -79.00 -16.00   1.00    3.50    --  -40.75 -57.00-120.00   63
  8  \w    -42.00  35.00   1.00    3.50    --  -40.75  37.00 -30.00   77
  9  \w     51.00  87.00   1.00    3.50    --   40.75-125.00 -30.00   36
 10  \w     65.00 109.00   1.00   10.00    --  109.81 -94.00  90.00   44
 11  \w     46.00  96.00   1.00   10.00    --  109.81 -45.00  90.00   50
 12  \w     92.00 118.00   1.00   10.00    --  109.81  30.00  30.00   26
 13  \w     60.00 118.00   1.00   10.00    --  109.81-125.00  90.00   58
 14  \w     51.00  94.00   1.00   10.00    --  109.81 -45.00  30.00   43
;
_diffrn_measurement_device 'four-circle diffractometer'
_diffrn_measurement_device_type 'SuperNova, Dual, Cu at zero, Atlas'
_diffrn_measurement_method '\w scans'
_diffrn_orient_matrix_type 'CrysAlisPro convention (1999,Acta A55,543-557)'
_diffrn_orient_matrix_UB_11 0.1229993000
_diffrn_orient_matrix_UB_12 -0.0196684000
_diffrn_orient_matrix_UB_13 -0.0014492000
_diffrn_orient_matrix_UB_21 0.0009477000
_diffrn_orient_matrix_UB_22 0.1476614000
_diffrn_orient_matrix_UB_23 -0.0267768000
_diffrn_orient_matrix_UB_31 0.0466155000
_diffrn_orient_matrix_UB_32 0.0489909000
_diffrn_orient_matrix_UB_33 0.0800394000
_diffrn_radiation_monochromator mirror
_diffrn_radiation_probe x-ray
_diffrn_radiation_type CuK\a
_diffrn_radiation_wavelength 1.54184
_diffrn_reflns_av_R_equivalents 0.0380
_diffrn_reflns_av_unetI/netI 0.0317
_diffrn_reflns_Laue_measured_fraction_full 0.936
_diffrn_reflns_Laue_measured_fraction_max 0.958
_diffrn_reflns_limit_h_max 14
_diffrn_reflns_limit_h_min -14
_diffrn_reflns_limit_k_max 11
_diffrn_reflns_limit_k_min -11
_diffrn_reflns_limit_l_max 21
_diffrn_reflns_limit_l_min -16
_diffrn_reflns_number 11619
_diffrn_reflns_point_group_measured_fraction_full 0.936
_diffrn_reflns_point_group_measured_fraction_max 0.958
_diffrn_reflns_theta_full 67.684
_diffrn_reflns_theta_max 66.583
_diffrn_reflns_theta_min 3.776
_diffrn_source 'micro-focus sealed X-ray tube'
_diffrn_source_type 'SuperNova (Cu) X-ray Source'
_exptl_absorpt_coefficient_mu 1.606
_exptl_absorpt_correction_T_max 1.00000
_exptl_absorpt_correction_T_min 0.74423
_exptl_absorpt_correction_type multi-scan
_exptl_absorpt_process_details
;
CrysAlisPro 1.171.38.41o (Rigaku Oxford Diffraction, 2015)
Empirical absorption correction using spherical harmonics,
 implemented in SCALE3 ABSPACK scaling algorithm.
;
_exptl_crystal_colour 'clear light colourless'
_exptl_crystal_colour_lustre clear
_exptl_crystal_colour_modifier light
_exptl_crystal_colour_primary colourless
_exptl_crystal_density_diffrn 1.414
_exptl_crystal_description block
_exptl_crystal_F_000 992
_exptl_crystal_recrystallization_method 'Re-crystallisation from solvent: hexane and ethyl acetate'
_exptl_crystal_size_max 0.2
_exptl_crystal_size_mid 0.1
_exptl_crystal_size_min 0.1
_refine_diff_density_max 0.356
_refine_diff_density_min -0.417
_refine_diff_density_rms 0.053
_refine_ls_extinction_method none
_refine_ls_goodness_of_fit_ref 1.156
_refine_ls_hydrogen_treatment constr
_refine_ls_matrix_type full
_refine_ls_number_parameters 309
_refine_ls_number_reflns 3742
_refine_ls_number_restraints 0
_refine_ls_restrained_S_all 1.156
_refine_ls_R_factor_all 0.0519
_refine_ls_R_factor_gt 0.0479
_refine_ls_shift/su_max 0.000
_refine_ls_shift/su_mean 0.000
_refine_ls_structure_factor_coef Fsqd
_refine_ls_weighting_details
;
 w=1/[\s^2^(Fo^2^)+(0.0388P)^2^+2.7061P]
 where P=(Fo^2^+2Fc^2^)/3
;
_refine_ls_weighting_scheme calc
_refine_ls_wR_factor_gt 0.1260
_refine_ls_wR_factor_ref 0.1277
_reflns_Friedel_coverage 0.000
_reflns_number_gt 3502
_reflns_number_total 3742
_reflns_threshold_expression 'I > 2\s(I)'
_cod_data_source_file c9sc00079h2.cif
_cod_data_source_block ll-20171007-a
_cod_original_cell_volume 2214.53(8)
_cod_database_code 1550528
_shelxl_version_number 2013-2
_shelx_space_group_comment
;
The symmetry employed for this shelxl refinement is uniquely defined
by the following loop, which should always be used as a source of
symmetry information in preference to the above space-group names.
They are only intended as comments.
;
_reflns_odcompleteness_completeness 94.66
_reflns_odcompleteness_iscentric 1
_reflns_odcompleteness_theta 66.97
_olex2_refinement_description
;
1. Fixed Uiso
 At 1.2 times of:
  All C(H) groups, All C(H,H) groups
 At 1.5 times of:
  All C(H,H,H) groups
2.a Ternary CH refined with riding coordinates:
 C17(H17)
2.b Secondary CH2 refined with riding coordinates:
 C20(H20A,H20B), C18(H18A,H18B), C21(H21A,H21B)
2.c Aromatic/amide H refined with riding coordinates:
 C11(H11), C4(H4), C14(H14), C10(H10), C3(H3), C28(H28), C7(H7), C6(H6),
 C24(H24), C26(H26), C27(H27), C25(H25)
2.d Idealised Me refined as rotating group:
 C8(H8A,H8B,H8C), C1(H1A,H1B,H1C)
;
_olex2_submission_special_instructions 'No special instructions were received'
_oxdiff_exptl_absorpt_empirical_details
;
Empirical correction (ABSPACK) includes:
- Absorption correction using spherical harmonics
- Frame scaling
- Detector area scaling
;
_oxdiff_exptl_absorpt_empirical_full_max 1.454
_oxdiff_exptl_absorpt_empirical_full_min 0.722

loop_
_space_group_symop_operation_xyz
'x, y, z'
'-x, y+1/2, -z+1/2'
'-x, -y, -z'
'x, -y-1/2, z-1/2'

loop_
_atom_site_label
_atom_site_type_symbol
_atom_site_fract_x
_atom_site_fract_y
_atom_site_fract_z
_atom_site_U_iso_or_equiv
_atom_site_adp_type
_atom_site_occupancy
_atom_site_site_symmetry_order
_atom_site_calc_flag
_atom_site_refinement_flags_posn
S1 S 0.88064(5) 0.48890(7) 0.34491(4) 0.02879(19) Uani 1 1 d .
O3 O 0.39353(14) 0.56495(17) 0.16734(10) 0.0291(4) Uani 1 1 d .
O2 O 0.95722(14) 0.43177(18) 0.41023(10) 0.0306(4) Uani 1 1 d .
O4 O 0.35479(15) 0.64294(19) 0.26596(11) 0.0350(5) Uani 1 1 d .
O1 O 0.88869(15) 0.4493(2) 0.27572(10) 0.0357(5) Uani 1 1 d .
N1 N 0.74905(17) 0.4511(2) 0.34619(12) 0.0278(5) Uani 1 1 d .
C13 C 0.7212(2) 0.4185(3) 0.41042(15) 0.0280(6) Uani 1 1 d .
C12 C 0.6021(2) 0.4006(2) 0.38872(14) 0.0272(6) Uani 1 1 d .
C5 C 0.8892(2) 0.6672(3) 0.35151(14) 0.0293(6) Uani 1 1 d .
C11 C 0.5501(2) 0.3699(3) 0.44132(15) 0.0296(6) Uani 1 1 d .
H11 H 0.4699 0.3560 0.4275 0.036 Uiso 1 1 calc R
C19 C 0.4300(2) 0.4363(2) 0.14212(14) 0.0266(5) Uani 1 1 d .
C15 C 0.6452(2) 0.4593(3) 0.28610(14) 0.0283(6) Uani 1 1 d .
C23 C 0.3550(2) 0.4128(3) 0.06365(15) 0.0299(6) Uani 1 1 d .
C16 C 0.5573(2) 0.4250(3) 0.31100(15) 0.0283(6) Uani 1 1 d .
C4 C 0.9053(2) 0.7295(3) 0.41887(14) 0.0285(6) Uani 1 1 d .
H4 H 0.9127 0.6764 0.4614 0.034 Uiso 1 1 calc R
C22 C 0.3879(2) 0.5521(3) 0.23577(15) 0.0289(6) Uani 1 1 d .
C20 C 0.5547(2) 0.4496(3) 0.14447(14) 0.0289(6) Uani 1 1 d .
H20A H 0.5561 0.5032 0.1012 0.035 Uiso 1 1 calc R
H20B H 0.5832 0.3574 0.1390 0.035 Uiso 1 1 calc R
C14 C 0.7883(2) 0.4070(3) 0.48323(15) 0.0315(6) Uani 1 1 d .
H14 H 0.8688 0.4180 0.4971 0.038 Uiso 1 1 calc R
C9 C 0.7350(2) 0.3790(3) 0.53551(15) 0.0324(6) Uani 1 1 d .
C10 C 0.6165(2) 0.3602(3) 0.51353(15) 0.0322(6) Uani 1 1 d .
H10 H 0.5811 0.3402 0.5495 0.039 Uiso 1 1 calc R
C17 C 0.4328(2) 0.4135(3) 0.26602(15) 0.0290(6) Uani 1 1 d .
H17 H 0.3874 0.3761 0.2964 0.035 Uiso 1 1 calc R
C3 C 0.9103(2) 0.8701(3) 0.42304(16) 0.0320(6) Uani 1 1 d .
H3 H 0.9206 0.9129 0.4689 0.038 Uiso 1 1 calc R
C18 C 0.4111(2) 0.3310(3) 0.19583(14) 0.0293(6) Uani 1 1 d .
H18A H 0.3322 0.2949 0.1787 0.035 Uiso 1 1 calc R
H18B H 0.4657 0.2544 0.2029 0.035 Uiso 1 1 calc R
C21 C 0.6392(2) 0.5152(3) 0.21246(15) 0.0322(6) Uani 1 1 d .
H21A H 0.7165 0.5084 0.2076 0.039 Uiso 1 1 calc R
H21B H 0.6204 0.6132 0.2120 0.039 Uiso 1 1 calc R
C28 C 0.3402(2) 0.2817(3) 0.03513(16) 0.0354(6) Uani 1 1 d .
H28 H 0.3776 0.2074 0.0646 0.042 Uiso 1 1 calc R
C2 C 0.9007(2) 0.9507(3) 0.36170(16) 0.0349(6) Uani 1 1 d .
C7 C 0.8881(2) 0.8857(3) 0.29579(17) 0.0406(7) Uani 1 1 d .
H7 H 0.8835 0.9386 0.2536 0.049 Uiso 1 1 calc R
C6 C 0.8820(2) 0.7451(3) 0.29005(16) 0.0372(7) Uani 1 1 d .
H6 H 0.8731 0.7022 0.2443 0.045 Uiso 1 1 calc R
C24 C 0.3022(2) 0.5211(3) 0.01927(16) 0.0363(6) Uani 1 1 d .
H24 H 0.3136 0.6115 0.0377 0.044 Uiso 1 1 calc R
C26 C 0.2170(3) 0.3674(4) -0.07922(18) 0.0529(9) Uani 1 1 d .
H26 H 0.1686 0.3518 -0.1279 0.063 Uiso 1 1 calc R
C8 C 0.8053(2) 0.3715(4) 0.61543(16) 0.0428(7) Uani 1 1 d .
H8A H 0.8600 0.2964 0.6229 0.064 Uiso 1 1 calc GR
H8B H 0.7548 0.3559 0.6450 0.064 Uiso 1 1 calc GR
H8C H 0.8466 0.4573 0.6303 0.064 Uiso 1 1 calc GR
C1 C 0.9033(2) 1.1035(3) 0.36727(19) 0.0452(8) Uani 1 1 d .
H1A H 0.8413 1.1345 0.3850 0.068 Uiso 1 1 calc GR
H1B H 0.8934 1.1429 0.3189 0.068 Uiso 1 1 calc GR
H1C H 0.9768 1.1326 0.4015 0.068 Uiso 1 1 calc GR
C27 C 0.2710(3) 0.2591(4) -0.03625(18) 0.0478(8) Uani 1 1 d .
H27 H 0.2608 0.1694 -0.0556 0.057 Uiso 1 1 calc R
C25 C 0.2329(3) 0.4972(4) -0.05189(18) 0.0484(8) Uani 1 1 d .
H25 H 0.1962 0.5713 -0.0819 0.058 Uiso 1 1 calc R

loop_
_atom_site_aniso_label
_atom_site_aniso_U_11
_atom_site_aniso_U_22
_atom_site_aniso_U_33
_atom_site_aniso_U_23
_atom_site_aniso_U_13
_atom_site_aniso_U_12
S1 0.0207(3) 0.0384(4) 0.0271(4) -0.0036(3) 0.0072(3) -0.0029(2)
O3 0.0298(9) 0.0286(9) 0.0291(11) -0.0027(7) 0.0098(8) -0.0001(7)
O2 0.0221(8) 0.0364(10) 0.0315(11) -0.0017(8) 0.0059(8) -0.0003(7)
O4 0.0293(9) 0.0386(10) 0.0386(12) -0.0096(9) 0.0129(8) -0.0015(8)
O1 0.0273(9) 0.0513(12) 0.0305(11) -0.0093(9) 0.0122(8) -0.0054(8)
N1 0.0219(10) 0.0389(12) 0.0219(12) -0.0016(9) 0.0061(9) -0.0034(9)
C13 0.0253(12) 0.0297(13) 0.0284(15) -0.0025(10) 0.0076(11) -0.0009(10)
C12 0.0239(12) 0.0286(13) 0.0287(15) -0.0020(10) 0.0077(11) -0.0012(10)
C5 0.0183(11) 0.0418(15) 0.0264(15) 0.0029(11) 0.0051(10) -0.0012(10)
C11 0.0234(12) 0.0346(14) 0.0314(16) 0.0000(11) 0.0094(11) -0.0006(10)
C19 0.0240(12) 0.0277(13) 0.0265(15) -0.0041(10) 0.0059(10) -0.0001(9)
C15 0.0238(12) 0.0330(13) 0.0259(15) -0.0030(10) 0.0048(10) -0.0023(10)
C23 0.0201(12) 0.0380(14) 0.0319(16) -0.0030(11) 0.0088(11) -0.0026(10)
C16 0.0217(12) 0.0315(13) 0.0295(15) -0.0007(11) 0.0049(11) -0.0009(10)
C4 0.0209(11) 0.0382(14) 0.0249(15) 0.0043(11) 0.0051(10) 0.0013(10)
C22 0.0202(12) 0.0361(14) 0.0297(16) -0.0052(11) 0.0071(11) -0.0050(10)
C20 0.0259(12) 0.0356(14) 0.0245(15) -0.0019(11) 0.0070(11) -0.0020(10)
C14 0.0230(12) 0.0396(15) 0.0303(16) -0.0020(11) 0.0063(11) -0.0018(10)
C9 0.0298(13) 0.0414(15) 0.0253(15) 0.0002(11) 0.0080(11) -0.0009(11)
C10 0.0317(13) 0.0400(15) 0.0280(15) 0.0013(11) 0.0137(11) -0.0001(11)
C17 0.0227(12) 0.0368(14) 0.0273(15) 0.0010(11) 0.0077(11) -0.0033(10)
C3 0.0221(12) 0.0360(14) 0.0346(16) 0.0000(11) 0.0042(11) -0.0012(10)
C18 0.0219(12) 0.0301(13) 0.0329(16) 0.0015(11) 0.0044(10) -0.0021(10)
C21 0.0247(12) 0.0401(15) 0.0306(16) -0.0027(11) 0.0070(11) -0.0069(11)
C28 0.0271(13) 0.0436(16) 0.0373(17) -0.0098(12) 0.0129(12) -0.0043(11)
C2 0.0210(12) 0.0404(15) 0.0376(17) 0.0081(12) 0.0012(11) -0.0041(11)
C7 0.0329(14) 0.0493(17) 0.0350(18) 0.0149(13) 0.0042(12) -0.0066(12)
C6 0.0287(13) 0.0531(17) 0.0275(16) 0.0007(13) 0.0060(11) -0.0068(12)
C24 0.0315(14) 0.0464(16) 0.0297(17) 0.0010(12) 0.0079(12) -0.0009(12)
C26 0.0341(16) 0.098(3) 0.0264(18) -0.0104(17) 0.0094(13) -0.0137(17)
C8 0.0334(15) 0.067(2) 0.0279(17) 0.0013(14) 0.0093(12) -0.0043(14)
C1 0.0323(15) 0.0388(16) 0.056(2) 0.0121(14) 0.0019(14) -0.0031(12)
C27 0.0376(16) 0.068(2) 0.043(2) -0.0273(16) 0.0202(14) -0.0187(15)
C25 0.0350(16) 0.076(2) 0.0323(19) 0.0105(16) 0.0075(13) 0.0015(15)

loop_
_atom_type_symbol
_atom_type_description
_atom_type_scat_dispersion_real
_atom_type_scat_dispersion_imag
_atom_type_scat_source
C C 0.0181 0.0091 'International Tables Vol C Tables 4.2.6.8 and 6.1.1.4'
H H 0.0000 0.0000 'International Tables Vol C Tables 4.2.6.8 and 6.1.1.4'
N N 0.0311 0.0180 'International Tables Vol C Tables 4.2.6.8 and 6.1.1.4'
O O 0.0492 0.0322 'International Tables Vol C Tables 4.2.6.8 and 6.1.1.4'
S S 0.3331 0.5567 'International Tables Vol C Tables 4.2.6.8 and 6.1.1.4'

loop_
_geom_angle_atom_site_label_1
_geom_angle_atom_site_label_2
_geom_angle_atom_site_label_3
_geom_angle
O2 S1 N1 105.90(11)
O2 S1 C5 108.71(11)
O1 S1 O2 119.64(11)
O1 S1 N1 108.10(11)
O1 S1 C5 108.65(12)
N1 S1 C5 104.86(11)
C22 O3 C19 110.97(19)
C13 N1 S1 124.57(17)
C13 N1 C15 108.3(2)
C15 N1 S1 126.88(18)
C12 C13 N1 106.8(2)
C14 C13 N1 131.7(2)
C14 C13 C12 121.5(2)
C13 C12 C16 107.9(2)
C11 C12 C13 119.4(2)
C11 C12 C16 132.7(2)
C4 C5 S1 119.6(2)
C6 C5 S1 120.1(2)
C6 C5 C4 120.3(3)
C12 C11 H11 120.5
C10 C11 C12 119.1(2)
C10 C11 H11 120.5
O3 C19 C23 107.73(19)
O3 C19 C20 109.04(19)
O3 C19 C18 103.20(19)
C23 C19 C20 109.4(2)
C23 C19 C18 113.2(2)
C20 C19 C18 113.9(2)
N1 C15 C21 123.1(2)
C16 C15 N1 108.1(2)
C16 C15 C21 128.3(2)
C28 C23 C19 119.8(2)
C28 C23 C24 119.3(3)
C24 C23 C19 120.9(2)
C12 C16 C17 124.6(2)
C15 C16 C12 108.8(2)
C15 C16 C17 126.6(2)
C5 C4 H4 120.5
C3 C4 C5 118.9(3)
C3 C4 H4 120.5
O3 C22 C17 109.5(2)
O4 C22 O3 122.2(2)
O4 C22 C17 128.2(3)
C19 C20 H20A 107.9
C19 C20 H20B 107.9
C19 C20 C21 117.8(2)
H20A C20 H20B 107.2
C21 C20 H20A 107.9
C21 C20 H20B 107.9
C13 C14 H14 120.7
C13 C14 C9 118.6(2)
C9 C14 H14 120.7
C14 C9 C10 119.7(2)
C14 C9 C8 119.7(2)
C10 C9 C8 120.6(2)
C11 C10 C9 121.8(2)
C11 C10 H10 119.1
C9 C10 H10 119.1
C16 C17 C22 109.6(2)
C16 C17 H17 110.5
C16 C17 C18 114.1(2)
C22 C17 H17 110.5
C22 C17 C18 101.4(2)
C18 C17 H17 110.5
C4 C3 H3 119.1
C4 C3 C2 121.8(3)
C2 C3 H3 119.1
C19 C18 H18A 111.2
C19 C18 H18B 111.2
C17 C18 C19 102.6(2)
C17 C18 H18A 111.2
C17 C18 H18B 111.2
H18A C18 H18B 109.2
C15 C21 C20 117.9(2)
C15 C21 H21A 107.8
C15 C21 H21B 107.8
C20 C21 H21A 107.8
C20 C21 H21B 107.8
H21A C21 H21B 107.2
C23 C28 H28 119.9
C27 C28 C23 120.2(3)
C27 C28 H28 119.9
C3 C2 C1 120.8(3)
C7 C2 C3 118.0(3)
C7 C2 C1 121.3(3)
C2 C7 H7 119.3
C2 C7 C6 121.4(3)
C6 C7 H7 119.3
C5 C6 H6 120.2
C7 C6 C5 119.6(3)
C7 C6 H6 120.2
C23 C24 H24 120.0
C25 C24 C23 120.0(3)
C25 C24 H24 120.0
C27 C26 H26 119.9
C25 C26 H26 119.9
C25 C26 C27 120.2(3)
C9 C8 H8A 109.5
C9 C8 H8B 109.5
C9 C8 H8C 109.5
H8A C8 H8B 109.5
H8A C8 H8C 109.5
H8B C8 H8C 109.5
C2 C1 H1A 109.5
C2 C1 H1B 109.5
C2 C1 H1C 109.5
H1A C1 H1B 109.5
H1A C1 H1C 109.5
H1B C1 H1C 109.5
C28 C27 H27 120.1
C26 C27 C28 119.9(3)
C26 C27 H27 120.1
C24 C25 H25 119.8
C26 C25 C24 120.4(3)
C26 C25 H25 119.8

loop_
_geom_bond_atom_site_label_1
_geom_bond_atom_site_label_2
_geom_bond_distance
S1 O2 1.4264(19)
S1 O1 1.421(2)
S1 N1 1.675(2)
S1 C5 1.756(3)
O3 C19 1.475(3)
O3 C22 1.347(3)
O4 C22 1.205(3)
N1 C13 1.422(3)
N1 C15 1.431(3)
C13 C12 1.406(3)
C13 C14 1.388(4)
C12 C11 1.394(4)
C12 C16 1.441(4)
C5 C4 1.390(4)
C5 C6 1.388(4)
C11 H11 0.9500
C11 C10 1.375(4)
C19 C23 1.518(4)
C19 C20 1.532(3)
C19 C18 1.532(4)
C15 C16 1.361(4)
C15 C21 1.501(4)
C23 C28 1.389(4)
C23 C24 1.390(4)
C16 C17 1.510(3)
C4 H4 0.9500
C4 C3 1.384(4)
C22 C17 1.515(4)
C20 H20A 0.9900
C20 H20B 0.9900
C20 C21 1.533(4)
C14 H14 0.9500
C14 C9 1.394(4)
C9 C10 1.399(4)
C9 C8 1.509(4)
C10 H10 0.9500
C17 H17 1.0000
C17 C18 1.525(4)
C3 H3 0.9500
C3 C2 1.395(4)
C18 H18A 0.9900
C18 H18B 0.9900
C21 H21A 0.9900
C21 H21B 0.9900
C28 H28 0.9500
C28 C27 1.386(4)
C2 C7 1.385(4)
C2 C1 1.504(4)
C7 H7 0.9500
C7 C6 1.386(4)
C6 H6 0.9500
C24 H24 0.9500
C24 C25 1.385(4)
C26 H26 0.9500
C26 C27 1.382(5)
C26 C25 1.369(5)
C8 H8A 0.9800
C8 H8B 0.9800
C8 H8C 0.9800
C1 H1A 0.9800
C1 H1B 0.9800
C1 H1C 0.9800
C27 H27 0.9500
C25 H25 0.9500
